data_4036315
loop_
_publ_author_name
'Reinhard, Dennis'
'Rominger, Frank'
'Mastalerz, Michael'

_publ_section_title
;
 Synthesis of Triphenylene-Based Triptycenes via Suzuki-Miyaura
 Cross-Coupling and Subsequent Scholl Reaction.
;
_journal_issue 18
_journal_name_full 'The Journal of organic chemistry'
_journal_page_first 9342
_journal_page_last 9348
_journal_paper_doi 10.1021/acs.joc.5b01520
_journal_volume 80
_journal_year 2015
_chemical_formula_sum 'C86 H100'
_chemical_formula_weight 1133.65
_chemical_name_common '3b in manuscript'
_space_group_crystal_system monoclinic
_space_group_IT_number 14
_space_group_name_Hall '-P 2yn'
_space_group_name_H-M_alt 'P 1 21/n 1'
_atom_sites_solution_hydrogens geom
_audit_creation_method SHELXL-2014/7
_cell_angle_alpha 90
_cell_angle_beta 100.131(3)
_cell_angle_gamma 90
_cell_formula_units_Z 4
_cell_length_a 18.7503(15)
_cell_length_b 11.6048(9)
_cell_length_c 36.709(3)
_cell_measurement_reflns_used 3204
_cell_measurement_temperature 200(2)
_cell_measurement_theta_max 19.69
_cell_measurement_theta_min 2.21
_cell_volume 7863.1(11)
_computing_cell_refinement 'Bruker SAINT'
_computing_data_collection 'Bruker APEX2'
_computing_data_reduction 'Bruker SAINT'
_computing_molecular_graphics 'Bruker SHELXTL'
_computing_publication_material 'Bruker SHELXTL'
_computing_structure_refinement 'SHELXL-2014/7 (Sheldrick, 2014)'
_computing_structure_solution 'SHELXS-97 (Sheldrick 2008)'
_diffrn_ambient_temperature 200(2)
_diffrn_measured_fraction_theta_full 1.000
_diffrn_measured_fraction_theta_max 1.000
_diffrn_measurement_device_type 'Bruker APEX area detector'
_diffrn_measurement_method '\f and \w scans'
_diffrn_radiation_type MoK\a
_diffrn_radiation_wavelength 0.71073
_diffrn_reflns_av_R_equivalents 0.0926
_diffrn_reflns_av_unetI/netI 0.0890
_diffrn_reflns_Laue_measured_fraction_full 1.000
_diffrn_reflns_Laue_measured_fraction_max 1.000
_diffrn_reflns_limit_h_max 18
_diffrn_reflns_limit_h_min -18
_diffrn_reflns_limit_k_max 11
_diffrn_reflns_limit_k_min -11
_diffrn_reflns_limit_l_max 37
_diffrn_reflns_limit_l_min -37
_diffrn_reflns_number 44784
_diffrn_reflns_point_group_measured_fraction_full 1.000
_diffrn_reflns_point_group_measured_fraction_max 1.000
_diffrn_reflns_theta_full 21.035
_diffrn_reflns_theta_max 21.035
_diffrn_reflns_theta_min 1.127
_diffrn_source 'sealed tube'
_exptl_absorpt_coefficient_mu 0.053
_exptl_absorpt_correction_T_max 0.9565
_exptl_absorpt_correction_T_min 0.8881
_exptl_absorpt_correction_type multi-scan
_exptl_absorpt_process_details
;
Sheldrick, G. M. (2008). <i>SADABS</i>. University of G\"ottingen, Germany.
;
_exptl_crystal_colour colourless
_exptl_crystal_density_diffrn 0.958
_exptl_crystal_description needle
_exptl_crystal_F_000 2464
_exptl_crystal_size_max 0.700
_exptl_crystal_size_mid 0.110
_exptl_crystal_size_min 0.080
_refine_diff_density_max 0.343
_refine_diff_density_min -0.313
_refine_diff_density_rms 0.111
_refine_ls_extinction_method none
_refine_ls_goodness_of_fit_ref 1.082
_refine_ls_hydrogen_treatment constr
_refine_ls_matrix_type full
_refine_ls_number_parameters 859
_refine_ls_number_reflns 8481
_refine_ls_number_restraints 2638
_refine_ls_restrained_S_all 1.104
_refine_ls_R_factor_all 0.1325
_refine_ls_R_factor_gt 0.0809
_refine_ls_shift/su_max 0.000
_refine_ls_shift/su_mean 0.000
_refine_ls_structure_factor_coef Fsqd
_refine_ls_weighting_details 'w=1/[\s^2^(Fo^2^)+(0.0874P)^2^+3.5925P] where P=(Fo^2^+2Fc^2^)/3'
_refine_ls_weighting_scheme calc
_refine_ls_wR_factor_gt 0.1855
_refine_ls_wR_factor_ref 0.2244
_reflns_Friedel_coverage 0.000
_reflns_number_gt 5395
_reflns_number_total 8481
_reflns_threshold_expression 'I > 2\s(I)'
_cod_data_source_file jo5b01520_si_002.cif
_cod_data_source_block der9
_cod_original_sg_symbol_H-M 'P 21/n'
_cod_database_code 4036315
_shelx_shelxl_version_number 2014/7
_shelx_space_group_comment
; 
The symmetry employed for this shelxl refinement is uniquely defined 
by the following loop, which should always be used as a source of 
symmetry information in preference to the above space-group names. 
They are only intended as comments. 
;
_shelx_estimated_absorpt_t_min 0.964
_shelx_estimated_absorpt_t_max 0.996

loop_
_space_group_symop_operation_xyz
'x, y, z'
'-x+1/2, y+1/2, -z+1/2'
'-x, -y, -z'
'x-1/2, -y-1/2, z-1/2'

loop_
_atom_site_label
_atom_site_type_symbol
_atom_site_fract_x
_atom_site_fract_y
_atom_site_fract_z
_atom_site_U_iso_or_equiv
_atom_site_adp_type
_atom_site_occupancy
_atom_site_site_symmetry_order
_atom_site_calc_flag
_atom_site_refinement_flags_posn
_atom_site_refinement_flags_adp
_atom_site_refinement_flags_occupancy
_atom_site_disorder_assembly
_atom_site_disorder_group
C1 C 0.4995(2) 0.3819(4) 0.66994(11) 0.0341(11) Uani 1 1 d D U . . .
H1 H 0.4741 0.3091 0.6606 0.041 Uiso 1 1 calc R U . . .
C2 C 0.5649(2) 0.5710(4) 0.69430(11) 0.0344(11) Uani 1 1 d D U . . .
H2 H 0.5905 0.6436 0.7037 0.041 Uiso 1 1 calc R U . . .
C11 C 0.4775(2) 0.4260(4) 0.70533(11) 0.0340(11) Uani 1 1 d D U . . .
C12 C 0.5127(2) 0.5275(4) 0.71867(11) 0.0345(11) Uani 1 1 d D U . . .
C13 C 0.4981(2) 0.5775(4) 0.75050(12) 0.0370(11) Uani 1 1 d D U . . .
H13 H 0.5209 0.6482 0.7588 0.044 Uiso 1 1 calc R U . . .
C14 C 0.4503(2) 0.5260(4) 0.77096(12) 0.0386(11) Uani 1 1 d D U . . .
C15 C 0.4159(2) 0.4221(4) 0.75802(12) 0.0398(11) Uani 1 1 d D U . . .
C16 C 0.4297(2) 0.3743(4) 0.72501(12) 0.0386(11) Uani 1 1 d D U . . .
H16 H 0.4060 0.3051 0.7159 0.046 Uiso 1 1 calc R U . . .
C21 C 0.4854(2) 0.4806(4) 0.64232(11) 0.0348(11) Uani 1 1 d D U . . .
C22 C 0.5206(2) 0.5832(3) 0.65557(11) 0.0327(10) Uani 1 1 d D U . . .
C23 C 0.5108(2) 0.6812(4) 0.63441(12) 0.0364(11) Uani 1 1 d D U . . .
H23 H 0.5336 0.7508 0.6438 0.044 Uiso 1 1 calc R U . . .
C24 C 0.4678(2) 0.6804(4) 0.59914(12) 0.0358(11) Uani 1 1 d D U . . .
C25 C 0.4374(2) 0.5757(4) 0.58468(11) 0.0362(11) Uani 1 1 d D U . . .
C26 C 0.4459(2) 0.4772(4) 0.60715(12) 0.0382(11) Uani 1 1 d D U . . .
H26 H 0.4240 0.4069 0.5978 0.046 Uiso 1 1 calc R U . . .
C31 C 0.5815(2) 0.3689(4) 0.67880(11) 0.0332(11) Uani 1 1 d D U . . .
C32 C 0.6163(2) 0.4708(3) 0.69198(11) 0.0330(10) Uani 1 1 d D U . . .
C33 C 0.6909(2) 0.4715(4) 0.70174(11) 0.0337(11) Uani 1 1 d D U . . .
H33 H 0.7146 0.5406 0.7109 0.040 Uiso 1 1 calc R U . . .
C34 C 0.7325(2) 0.3732(4) 0.69845(11) 0.0342(11) Uani 1 1 d D U . . .
C35 C 0.6972(2) 0.2704(3) 0.68548(11) 0.0351(11) Uani 1 1 d D U . . .
C36 C 0.6213(2) 0.2710(4) 0.67578(11) 0.0347(11) Uani 1 1 d D U . . .
H36 H 0.5969 0.2021 0.6669 0.042 Uiso 1 1 calc R U . . .
C41 C 0.4374(3) 0.5847(4) 0.80523(13) 0.0515(13) Uani 1 1 d D U . . .
C42 C 0.3683(3) 0.6095(5) 0.81201(15) 0.0650(15) Uani 1 1 d D U . . .
H42 H 0.3274 0.5874 0.7943 0.078 Uiso 1 1 calc R U . . .
C43 C 0.3578(4) 0.6653(5) 0.84390(17) 0.090(2) Uani 1 1 d D U . . .
H43 H 0.3098 0.6810 0.8476 0.108 Uiso 1 1 calc R U . . .
C44 C 0.4158(4) 0.6987(6) 0.87043(17) 0.095(2) Uani 1 1 d D U . . .
C45 C 0.4845(4) 0.6752(5) 0.86396(16) 0.089(2) Uani 1 1 d D U . . .
H45 H 0.5252 0.6971 0.8818 0.106 Uiso 1 1 calc R U . . .
C46 C 0.4955(3) 0.6199(4) 0.83164(14) 0.0636(15) Uani 1 1 d D U . . .
H46 H 0.5435 0.6061 0.8277 0.076 Uiso 1 1 calc R U . . .
C48 C 0.4034(5) 0.7582(8) 0.9062(2) 0.149(3) Uani 1 1 d D U . . .
C481 C 0.4441(12) 0.6942(17) 0.9395(3) 0.202(8) Uani 0.697(13) 1 d D U P A 1
H48A H 0.4947 0.6839 0.9366 0.303 Uiso 0.697(13) 1 calc R U P A 1
H48B H 0.4422 0.7387 0.9620 0.303 Uiso 0.697(13) 1 calc R U P A 1
H48C H 0.4217 0.6187 0.9413 0.303 Uiso 0.697(13) 1 calc R U P A 1
C482 C 0.4386(9) 0.8814(10) 0.9053(4) 0.159(6) Uani 0.697(13) 1 d D U P A 1
H48D H 0.4132 0.9245 0.8839 0.239 Uiso 0.697(13) 1 calc R U P A 1
H48E H 0.4348 0.9230 0.9281 0.239 Uiso 0.697(13) 1 calc R U P A 1
H48F H 0.4898 0.8732 0.9032 0.239 Uiso 0.697(13) 1 calc R U P A 1
C483 C 0.3238(6) 0.7794(13) 0.9075(4) 0.152(5) Uani 0.697(13) 1 d D U P A 1
H48G H 0.3013 0.8209 0.8852 0.227 Uiso 0.697(13) 1 calc R U P A 1
H48H H 0.2992 0.7054 0.9088 0.227 Uiso 0.697(13) 1 calc R U P A 1
H48I H 0.3197 0.8254 0.9294 0.227 Uiso 0.697(13) 1 calc R U P A 1
C51 C 0.3699(2) 0.3556(4) 0.77986(12) 0.0405(12) Uani 1 1 d D U . . .
C52 C 0.3041(2) 0.3090(4) 0.76309(13) 0.0469(12) Uani 1 1 d D U . . .
H52 H 0.2869 0.3237 0.7376 0.056 Uiso 1 1 calc R U . . .
C53 C 0.2633(2) 0.2419(4) 0.78267(13) 0.0479(13) Uani 1 1 d D U . . .
H53 H 0.2190 0.2098 0.7702 0.058 Uiso 1 1 calc R U . . .
C54 C 0.2851(2) 0.2201(4) 0.81988(13) 0.0465(12) Uani 1 1 d D U . . .
C55 C 0.3507(2) 0.2663(4) 0.83666(13) 0.0519(13) Uani 1 1 d D U . . .
H55 H 0.3676 0.2521 0.8622 0.062 Uiso 1 1 calc R U . . .
C56 C 0.3925(3) 0.3330(4) 0.81705(13) 0.0485(13) Uani 1 1 d D U . . .
H56 H 0.4373 0.3635 0.8294 0.058 Uiso 1 1 calc R U . . .
C58 C 0.2388(3) 0.1447(5) 0.84076(14) 0.0631(15) Uani 1 1 d D U . . .
C581 C 0.2337(4) 0.0234(5) 0.82435(19) 0.114(3) Uani 1 1 d D U . . .
H58A H 0.2143 0.0276 0.7978 0.171 Uiso 1 1 calc R U . . .
H58B H 0.2820 -0.0115 0.8281 0.171 Uiso 1 1 calc R U . . .
H58C H 0.2015 -0.0236 0.8366 0.171 Uiso 1 1 calc R U . . .
C582 C 0.2687(3) 0.1372(6) 0.88175(15) 0.095(2) Uani 1 1 d D U . . .
H58D H 0.3181 0.1064 0.8854 0.142 Uiso 1 1 calc R U . . .
H58E H 0.2694 0.2142 0.8928 0.142 Uiso 1 1 calc R U . . .
H58F H 0.2381 0.0861 0.8936 0.142 Uiso 1 1 calc R U . . .
C583 C 0.1622(3) 0.1927(7) 0.8358(2) 0.126(3) Uani 1 1 d D U . . .
H58G H 0.1420 0.1981 0.8094 0.190 Uiso 1 1 calc R U . . .
H58H H 0.1320 0.1414 0.8479 0.190 Uiso 1 1 calc R U . . .
H58I H 0.1633 0.2694 0.8470 0.190 Uiso 1 1 calc R U . . .
C61 C 0.4517(3) 0.7925(4) 0.57950(12) 0.0429(12) Uani 1 1 d D U . . .
C62 C 0.3811(3) 0.8210(4) 0.56361(13) 0.0536(13) Uani 1 1 d D U . . .
H62 H 0.3439 0.7653 0.5633 0.064 Uiso 1 1 calc R U . . .
C63 C 0.3636(3) 0.9284(4) 0.54821(14) 0.0601(15) Uani 1 1 d D U . . .
H63 H 0.3147 0.9449 0.5376 0.072 Uiso 1 1 calc R U . . .
C64 C 0.4166(3) 1.0128(4) 0.54808(15) 0.0612(15) Uani 1 1 d D U . . .
C65 C 0.4868(3) 0.9833(4) 0.56332(16) 0.0670(16) Uani 1 1 d D U . . .
H65 H 0.5242 1.0383 0.5632 0.080 Uiso 1 1 calc R U . . .
C66 C 0.5043(3) 0.8752(4) 0.57892(14) 0.0575(14) Uani 1 1 d D U . . .
H66 H 0.5532 0.8582 0.5893 0.069 Uiso 1 1 calc R U . . .
C68 C 0.3948(3) 1.1326(5) 0.53231(18) 0.0831(19) Uani 1 1 d D U . . .
C681 C 0.3404(4) 1.1856(5) 0.5542(2) 0.114(3) Uani 1 1 d D U . . .
H68A H 0.2986 1.1342 0.5530 0.172 Uiso 1 1 calc R U . . .
H68B H 0.3636 1.1959 0.5800 0.172 Uiso 1 1 calc R U . . .
H68C H 0.3242 1.2605 0.5435 0.172 Uiso 1 1 calc R U . . .
C682 C 0.4584(4) 1.2141(5) 0.5348(2) 0.118(3) Uani 1 1 d D U . . .
H68D H 0.4821 1.2219 0.5607 0.177 Uiso 1 1 calc R U . . .
H68E H 0.4931 1.1835 0.5201 0.177 Uiso 1 1 calc R U . . .
H68F H 0.4412 1.2898 0.5251 0.177 Uiso 1 1 calc R U . . .
C683 C 0.3576(5) 1.1200(6) 0.4921(2) 0.133(3) Uani 1 1 d D U . . .
H68G H 0.3164 1.0672 0.4906 0.199 Uiso 1 1 calc R U . . .
H68H H 0.3403 1.1956 0.4823 0.199 Uiso 1 1 calc R U . . .
H68I H 0.3921 1.0893 0.4774 0.199 Uiso 1 1 calc R U . . .
C71 C 0.3996(2) 0.5637(4) 0.54568(11) 0.0387(11) Uani 1 1 d D U . . .
C72 C 0.3320(2) 0.5148(4) 0.53633(12) 0.0431(12) Uani 1 1 d D U . . .
H72 H 0.3076 0.4892 0.5554 0.052 Uiso 1 1 calc R U . . .
C73 C 0.2984(3) 0.5021(4) 0.49966(13) 0.0508(13) Uani 1 1 d D U . . .
H73 H 0.2513 0.4693 0.4941 0.061 Uiso 1 1 calc R U . . .
C74 C 0.3330(3) 0.5368(4) 0.47103(12) 0.0545(14) Uani 1 1 d D U . . .
C75 C 0.4013(3) 0.5834(5) 0.48065(13) 0.0588(15) Uani 1 1 d D U . . .
H75 H 0.4266 0.6066 0.4616 0.071 Uiso 1 1 calc R U . . .
C76 C 0.4340(3) 0.5973(4) 0.51683(12) 0.0522(13) Uani 1 1 d D U . . .
H76 H 0.4810 0.6306 0.5223 0.063 Uiso 1 1 calc R U . . .
C78 C 0.2984(3) 0.5250(6) 0.43029(14) 0.0781(18) Uani 1 1 d D U . . .
C781 C 0.2221(3) 0.4806(7) 0.42456(17) 0.113(3) Uani 1 1 d D U . . .
H78A H 0.1924 0.5317 0.4370 0.170 Uiso 1 1 calc R U . . .
H78B H 0.2024 0.4783 0.3980 0.170 Uiso 1 1 calc R U . . .
H78C H 0.2218 0.4028 0.4349 0.170 Uiso 1 1 calc R U . . .
C782 C 0.3448(4) 0.4462(7) 0.41108(19) 0.130(3) Uani 1 1 d D U . . .
H78D H 0.3946 0.4755 0.4149 0.196 Uiso 1 1 calc R U . . .
H78E H 0.3446 0.3684 0.4214 0.196 Uiso 1 1 calc R U . . .
H78F H 0.3252 0.4439 0.3845 0.196 Uiso 1 1 calc R U . . .
C783 C 0.2974(5) 0.6441(7) 0.41206(19) 0.151(3) Uani 1 1 d D U . . .
H78G H 0.3468 0.6748 0.4155 0.227 Uiso 1 1 calc R U . . .
H78H H 0.2781 0.6372 0.3856 0.227 Uiso 1 1 calc R U . . .
H78I H 0.2667 0.6964 0.4235 0.227 Uiso 1 1 calc R U . . .
C81 C 0.8124(2) 0.3867(4) 0.71008(12) 0.0397(11) Uani 1 1 d D U . . .
C82 C 0.8607(2) 0.3669(4) 0.68632(14) 0.0498(13) Uani 1 1 d D U . . .
H82 H 0.8434 0.3358 0.6625 0.060 Uiso 1 1 calc R U . . .
C83 C 0.9339(3) 0.3916(4) 0.69667(15) 0.0574(14) Uani 1 1 d D U . . .
H83 H 0.9655 0.3778 0.6796 0.069 Uiso 1 1 calc R U . . .
C84 C 0.9620(2) 0.4360(4) 0.73124(16) 0.0560(14) Uani 1 1 d D U . . .
C85 C 0.9139(2) 0.4516(4) 0.75506(15) 0.0577(14) Uani 1 1 d D U . . .
H85 H 0.9317 0.4791 0.7793 0.069 Uiso 1 1 calc R U . . .
C86 C 0.8406(2) 0.4289(4) 0.74509(13) 0.0489(13) Uani 1 1 d D U . . .
H86 H 0.8092 0.4422 0.7624 0.059 Uiso 1 1 calc R U . . .
C88 C 1.0421(3) 0.4683(5) 0.74146(18) 0.0775(17) Uani 1 1 d D U . . .
C881 C 1.0624(5) 0.5071(12) 0.7822(3) 0.125(5) Uani 0.674(9) 1 d D U P B 1
H88A H 1.0305 0.5702 0.7868 0.188 Uiso 0.674(9) 1 calc R U P B 1
H88B H 1.0569 0.4422 0.7985 0.188 Uiso 0.674(9) 1 calc R U P B 1
H88C H 1.1128 0.5336 0.7870 0.188 Uiso 0.674(9) 1 calc R U P B 1
C882 C 1.0904(4) 0.3718(7) 0.7338(3) 0.083(3) Uani 0.674(9) 1 d D U P B 1
H88D H 1.1411 0.3955 0.7406 0.124 Uiso 0.674(9) 1 calc R U P B 1
H88E H 1.0816 0.3040 0.7483 0.124 Uiso 0.674(9) 1 calc R U P B 1
H88F H 1.0799 0.3527 0.7074 0.124 Uiso 0.674(9) 1 calc R U P B 1
C883 C 1.0552(5) 0.5758(8) 0.7187(4) 0.105(4) Uani 0.674(9) 1 d D U P B 1
H88G H 1.0234 0.6384 0.7239 0.158 Uiso 0.674(9) 1 calc R U P B 1
H88H H 1.1059 0.6000 0.7255 0.158 Uiso 0.674(9) 1 calc R U P B 1
H88I H 1.0446 0.5571 0.6923 0.158 Uiso 0.674(9) 1 calc R U P B 1
C91 C 0.7355(2) 0.1596(4) 0.68204(12) 0.0385(11) Uani 1 1 d D U . . .
C92 C 0.7142(3) 0.0860(4) 0.65237(13) 0.0540(14) Uani 1 1 d D U . . .
H92 H 0.6773 0.1104 0.6328 0.065 Uiso 1 1 calc R U . . .
C93 C 0.7449(3) -0.0220(4) 0.65037(14) 0.0581(15) Uani 1 1 d D U . . .
H93 H 0.7283 -0.0696 0.6295 0.070 Uiso 1 1 calc R U . . .
C94 C 0.7988(2) -0.0621(4) 0.67796(12) 0.0426(12) Uani 1 1 d D U . . .
C95 C 0.8213(2) 0.0121(4) 0.70715(12) 0.0404(12) Uani 1 1 d D U . . .
H95 H 0.8592 -0.0116 0.7264 0.048 Uiso 1 1 calc R U . . .
C96 C 0.7906(2) 0.1196(4) 0.70934(12) 0.0377(11) Uani 1 1 d D U . . .
H96 H 0.8077 0.1672 0.7301 0.045 Uiso 1 1 calc R U . . .
C98 C 0.8311(3) -0.1831(4) 0.67707(14) 0.0551(13) Uani 1 1 d D U . . .
C981 C 0.8882(7) -0.2085(9) 0.7106(3) 0.086(4) Uani 0.560(11) 1 d D U P C 1
H98A H 0.9268 -0.1507 0.7125 0.128 Uiso 0.560(11) 1 calc R U P C 1
H98B H 0.8662 -0.2060 0.7329 0.128 Uiso 0.560(11) 1 calc R U P C 1
H98C H 0.9086 -0.2852 0.7081 0.128 Uiso 0.560(11) 1 calc R U P C 1
C982 C 0.8685(8) -0.1892(9) 0.6425(3) 0.087(4) Uani 0.560(11) 1 d D U P C 1
H98D H 0.9085 -0.1338 0.6452 0.130 Uiso 0.560(11) 1 calc R U P C 1
H98E H 0.8873 -0.2671 0.6402 0.130 Uiso 0.560(11) 1 calc R U P C 1
H98F H 0.8332 -0.1705 0.6203 0.130 Uiso 0.560(11) 1 calc R U P C 1
C983 C 0.7699(6) -0.2688(9) 0.6723(4) 0.084(4) Uani 0.560(11) 1 d D U P C 1
H98G H 0.7344 -0.2488 0.6503 0.126 Uiso 0.560(11) 1 calc R U P C 1
H98H H 0.7889 -0.3462 0.6694 0.126 Uiso 0.560(11) 1 calc R U P C 1
H98I H 0.7465 -0.2670 0.6942 0.126 Uiso 0.560(11) 1 calc R U P C 1
C884 C 1.0829(10) 0.444(2) 0.7090(5) 0.112(7) Uani 0.326(9) 1 d D U P B 2
H88J H 1.0746 0.3640 0.7009 0.167 Uiso 0.326(9) 1 calc R U P B 2
H88K H 1.0649 0.4960 0.6884 0.167 Uiso 0.326(9) 1 calc R U P B 2
H88L H 1.1349 0.4569 0.7172 0.167 Uiso 0.326(9) 1 calc R U P B 2
C885 C 1.0522(10) 0.5879(11) 0.7551(7) 0.090(6) Uani 0.326(9) 1 d D U P B 2
H88M H 1.1041 0.6050 0.7613 0.135 Uiso 0.326(9) 1 calc R U P B 2
H88N H 1.0292 0.6411 0.7358 0.135 Uiso 0.326(9) 1 calc R U P B 2
H88O H 1.0301 0.5969 0.7772 0.135 Uiso 0.326(9) 1 calc R U P B 2
C886 C 1.0764(9) 0.3810(15) 0.7719(6) 0.100(6) Uani 0.326(9) 1 d D U P B 2
H88P H 1.0691 0.3023 0.7623 0.150 Uiso 0.326(9) 1 calc R U P B 2
H88Q H 1.1284 0.3964 0.7788 0.150 Uiso 0.326(9) 1 calc R U P B 2
H88R H 1.0533 0.3894 0.7937 0.150 Uiso 0.326(9) 1 calc R U P B 2
C984 C 0.7862(8) -0.2630(12) 0.6495(4) 0.082(5) Uani 0.440(11) 1 d D U P C 2
H98J H 0.7360 -0.2636 0.6537 0.123 Uiso 0.440(11) 1 calc R U P C 2
H98K H 0.7873 -0.2359 0.6243 0.123 Uiso 0.440(11) 1 calc R U P C 2
H98L H 0.8062 -0.3411 0.6525 0.123 Uiso 0.440(11) 1 calc R U P C 2
C985 C 0.8308(9) -0.2427(10) 0.7157(3) 0.069(4) Uani 0.440(11) 1 d D U P C 2
H98M H 0.7808 -0.2493 0.7199 0.104 Uiso 0.440(11) 1 calc R U P C 2
H98N H 0.8523 -0.3197 0.7157 0.104 Uiso 0.440(11) 1 calc R U P C 2
H98O H 0.8590 -0.1962 0.7353 0.104 Uiso 0.440(11) 1 calc R U P C 2
C986 C 0.9088(6) -0.1763(11) 0.6727(5) 0.078(5) Uani 0.440(11) 1 d D U P C 2
H98P H 0.9348 -0.1236 0.6913 0.118 Uiso 0.440(11) 1 calc R U P C 2
H98Q H 0.9307 -0.2531 0.6761 0.118 Uiso 0.440(11) 1 calc R U P C 2
H98R H 0.9118 -0.1479 0.6479 0.118 Uiso 0.440(11) 1 calc R U P C 2
C484 C 0.3392(15) 0.838(3) 0.9023(9) 0.160(10) Uani 0.303(13) 1 d D U P A 2
H48J H 0.2980 0.8026 0.8860 0.241 Uiso 0.303(13) 1 calc R U P A 2
H48K H 0.3264 0.8516 0.9267 0.241 Uiso 0.303(13) 1 calc R U P A 2
H48L H 0.3513 0.9113 0.8917 0.241 Uiso 0.303(13) 1 calc R U P A 2
C485 C 0.376(2) 0.6533(18) 0.9286(7) 0.149(9) Uani 0.303(13) 1 d D U P A 2
H48M H 0.4143 0.5941 0.9330 0.224 Uiso 0.303(13) 1 calc R U P A 2
H48N H 0.3662 0.6812 0.9523 0.224 Uiso 0.303(13) 1 calc R U P A 2
H48O H 0.3323 0.6202 0.9141 0.224 Uiso 0.303(13) 1 calc R U P A 2
C486 C 0.4720(11) 0.799(4) 0.9306(8) 0.172(10) Uani 0.303(13) 1 d D U P A 2
H48P H 0.5100 0.7412 0.9311 0.258 Uiso 0.303(13) 1 calc R U P A 2
H48Q H 0.4877 0.8718 0.9207 0.258 Uiso 0.303(13) 1 calc R U P A 2
H48R H 0.4628 0.8122 0.9557 0.258 Uiso 0.303(13) 1 calc R U P A 2
C101 C 1.029(3) 0.298(5) 0.4400(15) 0.88(3) Uani 1 1 d D U . D -1
H10A H 0.9763 0.3113 0.4350 1.324 Uiso 1 1 calc R U . D -1
H10B H 1.0502 0.3388 0.4627 1.324 Uiso 1 1 calc R U . D -1
H10C H 1.0499 0.3278 0.4192 1.324 Uiso 1 1 calc R U . D -1
C102 C 1.047(3) 0.145(4) 0.4454(16) 0.84(3) Uani 1 1 d D U . D -1
H10D H 1.0201 0.1218 0.4652 1.004 Uiso 1 1 calc R U . D -1
H10E H 1.0198 0.1110 0.4224 1.004 Uiso 1 1 calc R U . D -1
C103 C 1.129(3) 0.060(4) 0.4548(14) 0.82(2) Uani 1 1 d D U . D -1
H10F H 1.1519 0.0785 0.4332 0.985 Uiso 1 1 calc R U . D -1
H10G H 1.1577 0.1025 0.4757 0.985 Uiso 1 1 calc R U . D -1
C104 C 1.159(2) -0.086(5) 0.4648(14) 0.80(2) Uani 1 1 d D U . D -1
H10H H 1.1328 -0.1301 0.4435 0.966 Uiso 1 1 calc R U . D -1
H10I H 1.2102 -0.0841 0.4610 0.966 Uiso 1 1 calc R U . D -1
C105 C 1.162(2) -0.185(5) 0.5028(15) 0.80(2) Uani 1 1 d D U . D -1
H10J H 1.1906 -0.1425 0.5238 0.962 Uiso 1 1 calc R U . D -1
H10K H 1.1944 -0.2467 0.4969 0.962 Uiso 1 1 calc R U . D -1
C106 C 1.096(3) -0.262(5) 0.5241(13) 0.89(3) Uani 1 1 d D U . D -1
H10L H 1.1216 -0.3080 0.5448 1.340 Uiso 1 1 calc R U . D -1
H10M H 1.0641 -0.2069 0.5332 1.340 Uiso 1 1 calc R U . D -1
H10N H 1.0679 -0.3130 0.5058 1.340 Uiso 1 1 calc R U . D -1

loop_
_atom_site_aniso_label
_atom_site_aniso_U_11
_atom_site_aniso_U_22
_atom_site_aniso_U_33
_atom_site_aniso_U_23
_atom_site_aniso_U_13
_atom_site_aniso_U_12
C1 0.034(2) 0.031(2) 0.037(2) -0.0007(19) 0.0052(19) 0.003(2)
C2 0.037(2) 0.030(2) 0.037(2) 0.0011(19) 0.0077(19) 0.0017(19)
C11 0.031(2) 0.034(2) 0.036(2) 0.005(2) 0.004(2) 0.003(2)
C12 0.029(2) 0.038(3) 0.036(2) 0.001(2) 0.0044(19) 0.002(2)
C13 0.037(3) 0.033(3) 0.043(3) 0.001(2) 0.012(2) -0.001(2)
C14 0.036(3) 0.039(3) 0.043(3) 0.004(2) 0.012(2) 0.002(2)
C15 0.033(3) 0.040(3) 0.047(3) 0.008(2) 0.011(2) 0.006(2)
C16 0.033(3) 0.038(3) 0.045(3) 0.004(2) 0.007(2) 0.004(2)
C21 0.032(3) 0.034(2) 0.040(2) 0.0010(19) 0.009(2) 0.004(2)
C22 0.032(3) 0.032(2) 0.037(2) 0.0012(19) 0.0151(19) 0.0017(19)
C23 0.039(3) 0.029(2) 0.043(3) -0.002(2) 0.011(2) -0.001(2)
C24 0.035(3) 0.035(2) 0.039(3) 0.000(2) 0.013(2) 0.001(2)
C25 0.036(3) 0.036(2) 0.038(2) 0.001(2) 0.012(2) 0.002(2)
C26 0.041(3) 0.031(2) 0.043(3) -0.003(2) 0.009(2) -0.002(2)
C31 0.032(2) 0.033(2) 0.035(3) 0.004(2) 0.0065(19) 0.0016(19)
C32 0.034(2) 0.032(2) 0.034(3) 0.003(2) 0.0081(19) 0.0008(19)
C33 0.037(2) 0.032(2) 0.034(3) -0.002(2) 0.009(2) -0.0028(19)
C34 0.032(2) 0.035(2) 0.035(3) 0.004(2) 0.0069(19) 0.0033(19)
C35 0.038(3) 0.034(2) 0.034(3) 0.003(2) 0.008(2) 0.0006(19)
C36 0.039(3) 0.031(2) 0.033(3) -0.003(2) 0.004(2) -0.003(2)
C41 0.063(3) 0.049(3) 0.048(3) 0.003(2) 0.023(2) -0.001(3)
C42 0.073(4) 0.068(4) 0.064(3) 0.006(3) 0.037(3) 0.007(3)
C43 0.117(5) 0.088(5) 0.077(4) -0.001(3) 0.056(4) 0.020(4)
C44 0.140(5) 0.093(5) 0.064(4) -0.012(3) 0.044(4) 0.017(4)
C45 0.130(5) 0.083(4) 0.056(4) -0.016(3) 0.025(3) 0.000(4)
C46 0.082(4) 0.058(4) 0.052(3) -0.003(3) 0.016(3) -0.003(3)
C48 0.217(8) 0.157(7) 0.087(5) -0.030(5) 0.062(5) 0.035(6)
C481 0.306(18) 0.231(15) 0.075(7) -0.013(8) 0.052(9) 0.077(13)
C482 0.222(13) 0.150(9) 0.113(10) -0.062(7) 0.051(9) 0.031(8)
C483 0.229(10) 0.132(12) 0.119(10) -0.017(9) 0.099(8) 0.038(8)
C51 0.037(3) 0.044(3) 0.042(3) 0.004(2) 0.012(2) 0.003(2)
C52 0.039(3) 0.056(3) 0.046(3) 0.010(2) 0.009(2) 0.005(2)
C53 0.034(3) 0.062(3) 0.048(3) 0.006(2) 0.007(2) -0.007(2)
C54 0.037(3) 0.060(3) 0.046(3) 0.009(2) 0.015(2) -0.004(2)
C55 0.045(3) 0.066(3) 0.045(3) 0.014(3) 0.009(2) -0.007(2)
C56 0.040(3) 0.058(3) 0.048(3) 0.008(2) 0.010(2) -0.005(2)
C58 0.052(3) 0.084(4) 0.057(3) 0.008(3) 0.019(3) -0.017(3)
C581 0.151(7) 0.099(5) 0.094(5) 0.004(4) 0.029(5) -0.060(4)
C582 0.096(5) 0.120(6) 0.072(4) 0.019(4) 0.025(3) -0.044(4)
C583 0.068(4) 0.190(7) 0.132(6) 0.061(6) 0.047(4) -0.003(4)
C61 0.053(3) 0.038(3) 0.040(3) 0.005(2) 0.012(2) 0.001(2)
C62 0.060(3) 0.040(3) 0.059(3) 0.009(2) 0.007(3) -0.001(2)
C63 0.069(4) 0.046(3) 0.066(4) 0.010(3) 0.014(3) 0.011(3)
C64 0.078(4) 0.043(3) 0.070(4) 0.013(3) 0.035(3) 0.008(3)
C65 0.073(4) 0.045(3) 0.090(4) 0.015(3) 0.035(3) -0.002(3)
C66 0.061(3) 0.043(3) 0.071(4) 0.011(3) 0.020(3) -0.001(2)
C68 0.102(5) 0.049(3) 0.110(5) 0.034(3) 0.051(4) 0.018(3)
C681 0.131(6) 0.051(4) 0.182(7) 0.025(4) 0.085(6) 0.022(4)
C682 0.118(5) 0.055(4) 0.196(8) 0.050(4) 0.068(5) 0.010(4)
C683 0.174(8) 0.094(5) 0.131(5) 0.054(4) 0.029(5) 0.035(5)
C71 0.045(3) 0.035(3) 0.037(2) 0.006(2) 0.010(2) 0.000(2)
C72 0.050(3) 0.041(3) 0.041(3) -0.002(2) 0.012(2) -0.002(2)
C73 0.050(3) 0.058(3) 0.044(3) -0.004(2) 0.007(2) -0.005(3)
C74 0.061(3) 0.066(4) 0.036(3) -0.001(2) 0.007(2) -0.003(3)
C75 0.067(3) 0.075(4) 0.036(3) 0.001(3) 0.013(2) -0.013(3)
C76 0.056(3) 0.059(3) 0.043(3) 0.000(2) 0.012(2) -0.009(3)
C78 0.076(4) 0.118(5) 0.039(3) -0.003(3) 0.007(3) -0.016(3)
C781 0.077(4) 0.208(8) 0.049(4) -0.010(4) -0.005(3) -0.035(4)
C782 0.095(5) 0.215(8) 0.079(5) -0.064(5) 0.010(4) -0.021(5)
C783 0.183(8) 0.179(7) 0.071(5) 0.044(5) -0.037(5) -0.039(6)
C81 0.037(2) 0.032(3) 0.049(3) 0.004(2) 0.006(2) 0.000(2)
C82 0.043(3) 0.050(3) 0.059(3) -0.004(3) 0.015(2) -0.002(2)
C83 0.039(3) 0.050(3) 0.087(4) 0.003(3) 0.020(3) 0.002(2)
C84 0.036(3) 0.036(3) 0.094(4) 0.000(3) 0.007(2) -0.004(2)
C85 0.036(3) 0.055(3) 0.077(4) -0.011(3) -0.004(2) -0.001(2)
C86 0.039(3) 0.054(3) 0.054(3) -0.009(2) 0.008(2) -0.001(2)
C88 0.032(3) 0.060(3) 0.138(5) -0.010(3) 0.006(3) -0.007(2)
C881 0.050(6) 0.158(11) 0.159(7) -0.042(7) -0.006(5) -0.025(7)
C882 0.027(4) 0.062(5) 0.152(10) -0.007(6) -0.001(5) 0.003(4)
C883 0.047(6) 0.064(6) 0.202(10) 0.013(6) 0.014(7) -0.013(5)
C91 0.040(3) 0.038(3) 0.038(3) -0.002(2) 0.008(2) 0.002(2)
C92 0.056(3) 0.055(3) 0.043(3) -0.011(2) -0.012(2) 0.012(3)
C93 0.064(3) 0.051(3) 0.054(3) -0.019(3) -0.005(3) 0.012(3)
C94 0.042(3) 0.037(2) 0.048(3) -0.005(2) 0.007(2) 0.004(2)
C95 0.039(3) 0.038(3) 0.044(3) 0.001(2) 0.005(2) 0.002(2)
C96 0.039(3) 0.034(3) 0.038(3) -0.003(2) 0.003(2) -0.002(2)
C98 0.056(3) 0.041(3) 0.068(3) -0.010(2) 0.009(2) 0.009(2)
C981 0.087(8) 0.056(7) 0.103(7) -0.011(5) -0.014(6) 0.025(6)
C982 0.105(9) 0.053(7) 0.113(8) -0.013(6) 0.046(7) 0.010(6)
C983 0.084(7) 0.047(6) 0.120(11) -0.001(7) 0.012(7) 0.000(5)
C884 0.052(11) 0.119(16) 0.164(12) -0.026(10) 0.020(9) -0.019(10)
C885 0.052(11) 0.058(7) 0.156(16) -0.009(8) 0.007(11) -0.016(7)
C886 0.060(10) 0.068(10) 0.161(12) -0.001(9) -0.014(9) -0.011(8)
C984 0.090(10) 0.047(7) 0.101(9) -0.016(7) -0.005(7) 0.014(6)
C985 0.082(10) 0.043(7) 0.082(7) 0.001(5) 0.012(6) 0.016(7)
C986 0.059(6) 0.058(8) 0.121(13) -0.004(8) 0.024(6) 0.017(5)
C484 0.232(16) 0.160(18) 0.107(18) -0.025(14) 0.079(13) 0.043(14)
C485 0.22(2) 0.174(14) 0.063(13) -0.023(10) 0.054(13) 0.018(13)
C486 0.236(14) 0.19(2) 0.103(15) -0.042(14) 0.051(10) 0.009(13)
C101 0.89(6) 0.99(5) 0.75(6) 0.13(5) 0.10(5) 0.03(4)
C102 0.81(4) 0.97(5) 0.69(4) 0.11(4) 0.04(4) 0.00(4)
C103 0.75(4) 0.93(5) 0.74(4) 0.09(4) 0.00(3) -0.05(3)
C104 0.68(4) 0.90(5) 0.76(4) 0.08(4) -0.09(3) -0.10(3)
C105 0.62(4) 0.93(5) 0.76(4) 0.10(4) -0.13(4) -0.13(4)
C106 0.58(5) 1.15(7) 0.83(5) 0.32(5) -0.21(4) -0.10(5)

loop_
_atom_type_symbol
_atom_type_description
_atom_type_scat_dispersion_real
_atom_type_scat_dispersion_imag
_atom_type_scat_source
C C 0.0033 0.0016 'International Tables Vol C Tables 4.2.6.8 and 6.1.1.4'
H H 0.0000 0.0000 'International Tables Vol C Tables 4.2.6.8 and 6.1.1.4'

loop_
_geom_angle_atom_site_label_1
_geom_angle_atom_site_label_2
_geom_angle_atom_site_label_3
_geom_angle
C11 C1 C21 106.0(3)
C11 C1 C31 105.5(3)
C21 C1 C31 105.5(3)
C11 C1 H1 113.1
C21 C1 H1 113.1
C31 C1 H1 113.1
C32 C2 C22 105.4(3)
C32 C2 C12 105.0(3)
C22 C2 C12 106.1(3)
C32 C2 H2 113.2
C22 C2 H2 113.2
C12 C2 H2 113.2
C16 C11 C12 119.5(4)
C16 C11 C1 126.8(4)
C12 C11 C1 113.7(4)
C13 C12 C11 120.2(4)
C13 C12 C2 127.1(4)
C11 C12 C2 112.7(4)
C12 C13 C14 121.2(4)
C12 C13 H13 119.4
C14 C13 H13 119.4
C13 C14 C15 118.9(4)
C13 C14 C41 118.2(4)
C15 C14 C41 122.9(4)
C16 C15 C14 119.2(4)
C16 C15 C51 118.3(4)
C14 C15 C51 122.3(4)
C11 C16 C15 121.1(4)
C11 C16 H16 119.4
C15 C16 H16 119.4
C26 C21 C22 119.5(4)
C26 C21 C1 127.4(4)
C22 C21 C1 113.0(4)
C23 C22 C21 119.9(4)
C23 C22 C2 127.1(4)
C21 C22 C2 113.0(4)
C22 C23 C24 121.1(4)
C22 C23 H23 119.4
C24 C23 H23 119.4
C23 C24 C25 119.0(4)
C23 C24 C61 118.4(4)
C25 C24 C61 122.5(4)
C26 C25 C24 119.1(4)
C26 C25 C71 118.4(4)
C24 C25 C71 122.5(4)
C21 C26 C25 121.2(4)
C21 C26 H26 119.4
C25 C26 H26 119.4
C36 C31 C32 120.2(4)
C36 C31 C1 127.3(4)
C32 C31 C1 112.5(3)
C33 C32 C31 119.0(4)
C33 C32 C2 127.1(4)
C31 C32 C2 113.9(4)
C32 C33 C34 121.8(4)
C32 C33 H33 119.1
C34 C33 H33 119.1
C33 C34 C35 119.0(4)
C33 C34 C81 115.9(4)
C35 C34 C81 125.2(4)
C36 C35 C34 118.5(4)
C36 C35 C91 117.7(4)
C34 C35 C91 123.7(4)
C31 C36 C35 121.5(4)
C31 C36 H36 119.2
C35 C36 H36 119.2
C46 C41 C42 117.1(5)
C46 C41 C14 120.1(4)
C42 C41 C14 122.8(5)
C43 C42 C41 121.7(6)
C43 C42 H42 119.2
C41 C42 H42 119.2
C44 C43 C42 121.1(6)
C44 C43 H43 119.5
C42 C43 H43 119.5
C45 C44 C43 117.8(6)
C45 C44 C48 121.4(7)
C43 C44 C48 120.7(6)
C44 C45 C46 121.3(6)
C44 C45 H45 119.4
C46 C45 H45 119.4
C41 C46 C45 121.0(5)
C41 C46 H46 119.5
C45 C46 H46 119.5
C484 C48 C486 116.5(15)
C481 C48 C483 114.3(10)
C484 C48 C44 115.6(14)
C486 C48 C44 114.1(12)
C481 C48 C44 109.8(8)
C483 C48 C44 113.3(9)
C481 C48 C482 108.0(10)
C483 C48 C482 105.7(9)
C44 C48 C482 105.2(7)
C484 C48 C485 101.3(14)
C486 C48 C485 104.5(14)
C44 C48 C485 101.8(10)
C48 C481 H48A 109.5
C48 C481 H48B 109.5
H48A C481 H48B 109.5
C48 C481 H48C 109.5
H48A C481 H48C 109.5
H48B C481 H48C 109.5
C48 C482 H48D 109.5
C48 C482 H48E 109.5
H48D C482 H48E 109.5
C48 C482 H48F 109.5
H48D C482 H48F 109.5
H48E C482 H48F 109.5
C48 C483 H48G 109.5
C48 C483 H48H 109.5
H48G C483 H48H 109.5
C48 C483 H48I 109.5
H48G C483 H48I 109.5
H48H C483 H48I 109.5
C56 C51 C52 117.3(4)
C56 C51 C15 121.5(4)
C52 C51 C15 121.0(4)
C53 C52 C51 121.4(4)
C53 C52 H52 119.3
C51 C52 H52 119.3
C54 C53 C52 121.6(4)
C54 C53 H53 119.2
C52 C53 H53 119.2
C53 C54 C55 117.1(4)
C53 C54 C58 120.4(4)
C55 C54 C58 122.5(4)
C54 C55 C56 121.6(4)
C54 C55 H55 119.2
C56 C55 H55 119.2
C51 C56 C55 121.0(4)
C51 C56 H56 119.5
C55 C56 H56 119.5
C582 C58 C583 108.5(5)
C582 C58 C581 109.0(5)
C583 C58 C581 107.3(6)
C582 C58 C54 112.8(4)
C583 C58 C54 109.8(5)
C581 C58 C54 109.3(4)
C58 C581 H58A 109.5
C58 C581 H58B 109.5
H58A C581 H58B 109.5
C58 C581 H58C 109.5
H58A C581 H58C 109.5
H58B C581 H58C 109.5
C58 C582 H58D 109.5
C58 C582 H58E 109.5
H58D C582 H58E 109.5
C58 C582 H58F 109.5
H58D C582 H58F 109.5
H58E C582 H58F 109.5
C58 C583 H58G 109.5
C58 C583 H58H 109.5
H58G C583 H58H 109.5
C58 C583 H58I 109.5
H58G C583 H58I 109.5
H58H C583 H58I 109.5
C66 C61 C62 117.3(4)
C66 C61 C24 122.0(4)
C62 C61 C24 120.5(4)
C63 C62 C61 121.7(5)
C63 C62 H62 119.1
C61 C62 H62 119.1
C62 C63 C64 121.0(5)
C62 C63 H63 119.5
C64 C63 H63 119.5
C65 C64 C63 117.0(5)
C65 C64 C68 123.4(5)
C63 C64 C68 119.6(5)
C64 C65 C66 122.0(5)
C64 C65 H65 119.0
C66 C65 H65 119.0
C61 C66 C65 121.0(5)
C61 C66 H66 119.5
C65 C66 H66 119.5
C682 C68 C683 109.8(5)
C682 C68 C681 108.0(5)
C683 C68 C681 108.2(6)
C682 C68 C64 112.9(5)
C683 C68 C64 109.0(5)
C681 C68 C64 108.9(5)
C68 C681 H68A 109.5
C68 C681 H68B 109.5
H68A C681 H68B 109.5
C68 C681 H68C 109.5
H68A C681 H68C 109.5
H68B C681 H68C 109.5
C68 C682 H68D 109.5
C68 C682 H68E 109.5
H68D C682 H68E 109.5
C68 C682 H68F 109.5
H68D C682 H68F 109.5
H68E C682 H68F 109.5
C68 C683 H68G 109.5
C68 C683 H68H 109.5
H68G C683 H68H 109.5
C68 C683 H68I 109.5
H68G C683 H68I 109.5
H68H C683 H68I 109.5
C72 C71 C76 117.2(4)
C72 C71 C25 122.7(4)
C76 C71 C25 120.1(4)
C71 C72 C73 121.7(4)
C71 C72 H72 119.1
C73 C72 H72 119.1
C74 C73 C72 120.7(5)
C74 C73 H73 119.7
C72 C73 H73 119.7
C75 C74 C73 117.2(4)
C75 C74 C78 120.1(4)
C73 C74 C78 122.8(5)
C76 C75 C74 122.1(5)
C76 C75 H75 118.9
C74 C75 H75 118.9
C75 C76 C71 121.1(5)
C75 C76 H76 119.4
C71 C76 H76 119.4
C781 C78 C782 109.8(6)
C781 C78 C74 113.4(5)
C782 C78 C74 109.3(5)
C781 C78 C783 108.1(6)
C782 C78 C783 107.7(6)
C74 C78 C783 108.4(5)
C78 C781 H78A 109.5
C78 C781 H78B 109.5
H78A C781 H78B 109.5
C78 C781 H78C 109.5
H78A C781 H78C 109.5
H78B C781 H78C 109.5
C78 C782 H78D 109.5
C78 C782 H78E 109.5
H78D C782 H78E 109.5
C78 C782 H78F 109.5
H78D C782 H78F 109.5
H78E C782 H78F 109.5
C78 C783 H78G 109.5
C78 C783 H78H 109.5
H78G C783 H78H 109.5
C78 C783 H78I 109.5
H78G C783 H78I 109.5
H78H C783 H78I 109.5
C82 C81 C86 117.2(4)
C82 C81 C34 122.5(4)
C86 C81 C34 120.1(4)
C81 C82 C83 121.2(5)
C81 C82 H82 119.4
C83 C82 H82 119.4
C84 C83 C82 121.7(5)
C84 C83 H83 119.1
C82 C83 H83 119.1
C85 C84 C83 116.5(4)
C85 C84 C88 122.5(5)
C83 C84 C88 121.0(5)
C84 C85 C86 122.6(5)
C84 C85 H85 118.7
C86 C85 H85 118.7
C85 C86 C81 120.7(4)
C85 C86 H86 119.7
C81 C86 H86 119.7
C885 C88 C84 112.0(8)
C882 C88 C84 111.8(5)
C882 C88 C881 110.3(7)
C84 C88 C881 111.9(6)
C882 C88 C883 110.1(7)
C84 C88 C883 107.9(5)
C881 C88 C883 104.6(7)
C885 C88 C884 112.3(11)
C84 C88 C884 111.3(8)
C885 C88 C886 110.8(12)
C84 C88 C886 106.3(8)
C884 C88 C886 103.6(11)
C88 C881 H88A 109.5
C88 C881 H88B 109.5
H88A C881 H88B 109.5
C88 C881 H88C 109.5
H88A C881 H88C 109.5
H88B C881 H88C 109.5
C88 C882 H88D 109.5
C88 C882 H88E 109.5
H88D C882 H88E 109.5
C88 C882 H88F 109.5
H88D C882 H88F 109.5
H88E C882 H88F 109.5
C88 C883 H88G 109.5
C88 C883 H88H 109.5
H88G C883 H88H 109.5
C88 C883 H88I 109.5
H88G C883 H88I 109.5
H88H C883 H88I 109.5
C92 C91 C96 115.9(4)
C92 C91 C35 121.4(4)
C96 C91 C35 122.5(4)
C93 C92 C91 122.2(4)
C93 C92 H92 118.9
C91 C92 H92 118.9
C94 C93 C92 121.6(4)
C94 C93 H93 119.2
C92 C93 H93 119.2
C93 C94 C95 116.3(4)
C93 C94 C98 122.4(4)
C95 C94 C98 121.3(4)
C94 C95 C96 122.3(4)
C94 C95 H95 118.8
C96 C95 H95 118.8
C95 C96 C91 121.7(4)
C95 C96 H96 119.2
C91 C96 H96 119.2
C983 C98 C981 112.4(8)
C986 C98 C984 113.5(9)
C986 C98 C94 110.5(6)
C983 C98 C94 108.1(6)
C981 C98 C94 112.8(5)
C984 C98 C94 113.6(7)
C983 C98 C982 108.6(7)
C981 C98 C982 107.4(7)
C94 C98 C982 107.2(5)
C986 C98 C985 106.1(8)
C984 C98 C985 104.0(8)
C94 C98 C985 108.6(5)
C98 C981 H98A 109.5
C98 C981 H98B 109.5
H98A C981 H98B 109.5
C98 C981 H98C 109.5
H98A C981 H98C 109.5
H98B C981 H98C 109.5
C98 C982 H98D 109.5
C98 C982 H98E 109.5
H98D C982 H98E 109.5
C98 C982 H98F 109.5
H98D C982 H98F 109.5
H98E C982 H98F 109.5
C98 C983 H98G 109.5
C98 C983 H98H 109.5
H98G C983 H98H 109.5
C98 C983 H98I 109.5
H98G C983 H98I 109.5
H98H C983 H98I 109.5
C88 C884 H88J 109.5
C88 C884 H88K 109.5
H88J C884 H88K 109.5
C88 C884 H88L 109.5
H88J C884 H88L 109.5
H88K C884 H88L 109.5
C88 C885 H88M 109.5
C88 C885 H88N 109.5
H88M C885 H88N 109.5
C88 C885 H88O 109.5
H88M C885 H88O 109.5
H88N C885 H88O 109.5
C88 C886 H88P 109.5
C88 C886 H88Q 109.5
H88P C886 H88Q 109.5
C88 C886 H88R 109.5
H88P C886 H88R 109.5
H88Q C886 H88R 109.5
C98 C984 H98J 109.5
C98 C984 H98K 109.5
H98J C984 H98K 109.5
C98 C984 H98L 109.5
H98J C984 H98L 109.5
H98K C984 H98L 109.5
C98 C985 H98M 109.5
C98 C985 H98N 109.5
H98M C985 H98N 109.5
C98 C985 H98O 109.5
H98M C985 H98O 109.5
H98N C985 H98O 109.5
C98 C986 H98P 109.5
C98 C986 H98Q 109.5
H98P C986 H98Q 109.5
C98 C986 H98R 109.5
H98P C986 H98R 109.5
H98Q C986 H98R 109.5
C48 C484 H48J 109.5
C48 C484 H48K 109.5
H48J C484 H48K 109.5
C48 C484 H48L 109.5
H48J C484 H48L 109.5
H48K C484 H48L 109.5
C48 C485 H48M 109.5
C48 C485 H48N 109.5
H48M C485 H48N 109.5
C48 C485 H48O 109.5
H48M C485 H48O 109.5
H48N C485 H48O 109.5
C48 C486 H48P 109.5
C48 C486 H48Q 109.5
H48P C486 H48Q 109.5
C48 C486 H48R 109.5
H48P C486 H48R 109.5
H48Q C486 H48R 109.5
C102 C101 H10A 109.5
C102 C101 H10B 109.5
H10A C101 H10B 109.5
C102 C101 H10C 109.5
H10A C101 H10C 109.5
H10B C101 H10C 109.5
C103 C102 C101 134(3)
C103 C102 H10D 103.7
C101 C102 H10D 103.7
C103 C102 H10E 103.7
C101 C102 H10E 103.7
H10D C102 H10E 105.4
C104 C103 C102 141(4)
C104 C103 H10F 101.7
C102 C103 H10F 101.7
C104 C103 H10G 101.7
C102 C103 H10G 101.7
H10F C103 H10G 104.7
C105 C104 C103 136(3)
C105 C104 H10H 103.1
C103 C104 H10H 103.1
C105 C104 H10I 103.1
C103 C104 H10I 103.1
H10H C104 H10I 105.1
C104 C105 C106 136(3)
C104 C105 H10J 103.1
C106 C105 H10J 103.1
C104 C105 H10K 103.1
C106 C105 H10K 103.1
H10J C105 H10K 105.1
C105 C106 H10L 109.5
C105 C106 H10M 109.5
H10L C106 H10M 109.5
C105 C106 H10N 109.5
H10L C106 H10N 109.5
H10M C106 H10N 109.5

loop_
_geom_bond_atom_site_label_1
_geom_bond_atom_site_label_2
_geom_bond_distance
C1 C11 1.519(5)
C1 C21 1.521(5)
C1 C31 1.523(5)
C1 H1 1.0000
C2 C32 1.521(5)
C2 C22 1.522(5)
C2 C12 1.525(5)
C2 H2 1.0000
C11 C16 1.383(5)
C11 C12 1.396(6)
C12 C13 1.374(5)
C13 C14 1.400(5)
C13 H13 0.9500
C14 C15 1.411(6)
C14 C41 1.488(6)
C15 C16 1.398(6)
C15 C51 1.491(6)
C16 H16 0.9500
C21 C26 1.371(6)
C21 C22 1.406(6)
C22 C23 1.371(5)
C23 C24 1.400(6)
C23 H23 0.9500
C24 C25 1.406(6)
C24 C61 1.492(6)
C25 C26 1.402(5)
C25 C71 1.488(6)
C26 H26 0.9500
C31 C36 1.374(5)
C31 C32 1.395(6)
C32 C33 1.383(5)
C33 C34 1.399(5)
C33 H33 0.9500
C34 C35 1.406(6)
C34 C81 1.492(6)
C35 C36 1.405(5)
C35 C91 1.489(5)
C36 H36 0.9500
C41 C46 1.386(6)
C41 C42 1.390(6)
C42 C43 1.382(7)
C42 H42 0.9500
C43 C44 1.381(8)
C43 H43 0.9500
C44 C45 1.378(8)
C44 C48 1.537(8)
C45 C46 1.396(6)
C45 H45 0.9500
C46 H46 0.9500
C48 C484 1.505(13)
C48 C486 1.509(13)
C48 C481 1.515(10)
C48 C483 1.522(10)
C48 C482 1.577(10)
C48 C485 1.600(13)
C481 H48A 0.9800
C481 H48B 0.9800
C481 H48C 0.9800
C482 H48D 0.9800
C482 H48E 0.9800
C482 H48F 0.9800
C483 H48G 0.9800
C483 H48H 0.9800
C483 H48I 0.9800
C51 C56 1.382(6)
C51 C52 1.387(6)
C52 C53 1.380(6)
C52 H52 0.9500
C53 C54 1.379(6)
C53 H53 0.9500
C54 C55 1.384(6)
C54 C58 1.530(6)
C55 C56 1.389(6)
C55 H55 0.9500
C56 H56 0.9500
C58 C582 1.513(7)
C58 C583 1.520(7)
C58 C581 1.527(7)
C581 H58A 0.9800
C581 H58B 0.9800
C581 H58C 0.9800
C582 H58D 0.9800
C582 H58E 0.9800
C582 H58F 0.9800
C583 H58G 0.9800
C583 H58H 0.9800
C583 H58I 0.9800
C61 C66 1.379(6)
C61 C62 1.389(6)
C62 C63 1.384(6)
C62 H62 0.9500
C63 C64 1.397(6)
C63 H63 0.9500
C64 C65 1.378(7)
C64 C68 1.534(7)
C65 C66 1.394(6)
C65 H65 0.9500
C66 H66 0.9500
C68 C682 1.513(7)
C68 C683 1.526(8)
C68 C681 1.532(7)
C681 H68A 0.9800
C681 H68B 0.9800
C681 H68C 0.9800
C682 H68D 0.9800
C682 H68E 0.9800
C682 H68F 0.9800
C683 H68G 0.9800
C683 H68H 0.9800
C683 H68I 0.9800
C71 C72 1.376(6)
C71 C76 1.389(6)
C72 C73 1.390(6)
C72 H72 0.9500
C73 C74 1.388(6)
C73 H73 0.9500
C74 C75 1.378(6)
C74 C78 1.528(6)
C75 C76 1.371(6)
C75 H75 0.9500
C76 H76 0.9500
C78 C781 1.500(7)
C78 C782 1.518(7)
C78 C783 1.535(8)
C781 H78A 0.9800
C781 H78B 0.9800
C781 H78C 0.9800
C782 H78D 0.9800
C782 H78E 0.9800
C782 H78F 0.9800
C783 H78G 0.9800
C783 H78H 0.9800
C783 H78I 0.9800
C81 C82 1.382(6)
C81 C86 1.390(6)
C82 C83 1.388(6)
C82 H82 0.9500
C83 C84 1.385(6)
C83 H83 0.9500
C84 C85 1.373(6)
C84 C88 1.530(6)
C85 C86 1.384(6)
C85 H85 0.9500
C86 H86 0.9500
C88 C885 1.476(11)
C88 C882 1.497(8)
C88 C881 1.543(9)
C88 C883 1.544(9)
C88 C884 1.551(11)
C88 C886 1.560(11)
C881 H88A 0.9800
C881 H88B 0.9800
C881 H88C 0.9800
C882 H88D 0.9800
C882 H88E 0.9800
C882 H88F 0.9800
C883 H88G 0.9800
C883 H88H 0.9800
C883 H88I 0.9800
C91 C92 1.387(6)
C91 C96 1.387(5)
C92 C93 1.387(6)
C92 H92 0.9500
C93 C94 1.380(6)
C93 H93 0.9500
C94 C95 1.381(6)
C94 C98 1.531(6)
C95 C96 1.382(5)
C95 H95 0.9500
C96 H96 0.9500
C98 C986 1.494(9)
C98 C983 1.506(9)
C98 C981 1.511(9)
C98 C984 1.516(10)
C98 C982 1.555(9)
C98 C985 1.578(10)
C981 H98A 0.9800
C981 H98B 0.9800
C981 H98C 0.9800
C982 H98D 0.9800
C982 H98E 0.9800
C982 H98F 0.9800
C983 H98G 0.9800
C983 H98H 0.9800
C983 H98I 0.9800
C884 H88J 0.9800
C884 H88K 0.9800
C884 H88L 0.9800
C885 H88M 0.9800
C885 H88N 0.9800
C885 H88O 0.9800
C886 H88P 0.9800
C886 H88Q 0.9800
C886 H88R 0.9800
C984 H98J 0.9800
C984 H98K 0.9800
C984 H98L 0.9800
C985 H98M 0.9800
C985 H98N 0.9800
C985 H98O 0.9800
C986 H98P 0.9800
C986 H98Q 0.9800
C986 H98R 0.9800
C484 H48J 0.9800
C484 H48K 0.9800
C484 H48L 0.9800
C485 H48M 0.9800
C485 H48N 0.9800
C485 H48O 0.9800
C486 H48P 0.9800
C486 H48Q 0.9800
C486 H48R 0.9800
C101 C102 1.82(2)
C101 H10A 0.9800
C101 H10B 0.9800
C101 H10C 0.9800
C102 C103 1.81(2)
C102 H10D 0.9900
C102 H10E 0.9900
C103 C104 1.80(2)
C103 H10F 0.9900
C103 H10G 0.9900
C104 C105 1.80(2)
C104 H10H 0.9900
C104 H10I 0.9900
C105 C106 1.81(2)
C105 H10J 0.9900
C105 H10K 0.9900
C106 H10L 0.9800
C106 H10M 0.9800
C106 H10N 0.9800

loop_
_geom_torsion_atom_site_label_1
_geom_torsion_atom_site_label_2
_geom_torsion_atom_site_label_3
_geom_torsion_atom_site_label_4
_geom_torsion
C21 C1 C11 C16 126.5(4)
C31 C1 C11 C16 -121.9(4)
C21 C1 C11 C12 -55.8(5)
C31 C1 C11 C12 55.8(4)
C16 C11 C12 C13 -2.1(6)
C1 C11 C12 C13 180.0(4)
C16 C11 C12 C2 178.3(4)
C1 C11 C12 C2 0.4(5)
C32 C2 C12 C13 124.5(5)
C22 C2 C12 C13 -124.2(5)
C32 C2 C12 C11 -55.9(4)
C22 C2 C12 C11 55.4(4)
C11 C12 C13 C14 2.6(7)
C2 C12 C13 C14 -177.9(4)
C12 C13 C14 C15 -1.1(7)
C12 C13 C14 C41 179.7(4)
C13 C14 C15 C16 -0.8(6)
C41 C14 C15 C16 178.4(4)
C13 C14 C15 C51 173.9(4)
C41 C14 C15 C51 -6.9(7)
C12 C11 C16 C15 0.2(6)
C1 C11 C16 C15 177.9(4)
C14 C15 C16 C11 1.2(7)
C51 C15 C16 C11 -173.7(4)
C11 C1 C21 C26 -127.5(5)
C31 C1 C21 C26 120.9(5)
C11 C1 C21 C22 55.1(4)
C31 C1 C21 C22 -56.5(4)
C26 C21 C22 C23 4.9(6)
C1 C21 C22 C23 -177.4(4)
C26 C21 C22 C2 -177.2(4)
C1 C21 C22 C2 0.5(5)
C32 C2 C22 C23 -127.2(4)
C12 C2 C22 C23 121.8(4)
C32 C2 C22 C21 55.1(4)
C12 C2 C22 C21 -55.9(4)
C21 C22 C23 C24 -1.9(6)
C2 C22 C23 C24 -179.4(4)
C22 C23 C24 C25 -3.2(6)
C22 C23 C24 C61 172.4(4)
C23 C24 C25 C26 5.3(6)
C61 C24 C25 C26 -170.2(4)
C23 C24 C25 C71 -171.4(4)
C61 C24 C25 C71 13.2(6)
C22 C21 C26 C25 -2.8(6)
C1 C21 C26 C25 179.9(4)
C24 C25 C26 C21 -2.3(6)
C71 C25 C26 C21 174.5(4)
C11 C1 C31 C36 123.1(4)
C21 C1 C31 C36 -125.0(4)
C11 C1 C31 C32 -55.6(4)
C21 C1 C31 C32 56.3(4)
C36 C31 C32 C33 0.2(6)
C1 C31 C32 C33 179.0(4)
C36 C31 C32 C2 -179.1(4)
C1 C31 C32 C2 -0.3(5)
C22 C2 C32 C33 125.2(4)
C12 C2 C32 C33 -123.0(4)
C22 C2 C32 C31 -55.6(4)
C12 C2 C32 C31 56.2(5)
C31 C32 C33 C34 0.6(6)
C2 C32 C33 C34 179.8(4)
C32 C33 C34 C35 -1.2(6)
C32 C33 C34 C81 -179.9(4)
C33 C34 C35 C36 1.0(6)
C81 C34 C35 C36 179.6(4)
C33 C34 C35 C91 -177.9(4)
C81 C34 C35 C91 0.7(7)
C32 C31 C36 C35 -0.4(6)
C1 C31 C36 C35 -179.0(4)
C34 C35 C36 C31 -0.2(6)
C91 C35 C36 C31 178.7(4)
C13 C14 C41 C46 -50.4(6)
C15 C14 C41 C46 130.5(5)
C13 C14 C41 C42 128.0(5)
C15 C14 C41 C42 -51.2(7)
C46 C41 C42 C43 -0.8(8)
C14 C41 C42 C43 -179.2(5)
C41 C42 C43 C44 -0.1(10)
C42 C43 C44 C45 0.5(10)
C42 C43 C44 C48 -178.6(6)
C43 C44 C45 C46 0.2(10)
C48 C44 C45 C46 179.2(6)
C42 C41 C46 C45 1.5(8)
C14 C41 C46 C45 179.9(5)
C44 C45 C46 C41 -1.2(9)
C45 C44 C48 C484 145.8(18)
C43 C44 C48 C484 -35(2)
C45 C44 C48 C486 7(2)
C43 C44 C48 C486 -174.3(19)
C45 C44 C48 C481 -52.6(14)
C43 C44 C48 C481 126.4(13)
C45 C44 C48 C483 178.3(9)
C43 C44 C48 C483 -2.6(12)
C45 C44 C48 C482 63.3(11)
C43 C44 C48 C482 -117.6(10)
C45 C44 C48 C485 -105.4(16)
C43 C44 C48 C485 73.7(17)
C16 C15 C51 C56 127.9(5)
C14 C15 C51 C56 -46.8(6)
C16 C15 C51 C52 -48.7(6)
C14 C15 C51 C52 136.5(5)
C56 C51 C52 C53 -0.6(7)
C15 C51 C52 C53 176.2(4)
C51 C52 C53 C54 1.4(7)
C52 C53 C54 C55 -1.5(7)
C52 C53 C54 C58 -179.7(5)
C53 C54 C55 C56 0.8(8)
C58 C54 C55 C56 178.9(5)
C52 C51 C56 C55 -0.1(7)
C15 C51 C56 C55 -176.9(4)
C54 C55 C56 C51 0.0(8)
C53 C54 C58 C582 -176.1(5)
C55 C54 C58 C582 5.8(8)
C53 C54 C58 C583 -55.0(7)
C55 C54 C58 C583 126.9(6)
C53 C54 C58 C581 62.5(7)
C55 C54 C58 C581 -115.6(6)
C23 C24 C61 C66 43.7(6)
C25 C24 C61 C66 -140.8(5)
C23 C24 C61 C62 -130.9(5)
C25 C24 C61 C62 44.5(6)
C66 C61 C62 C63 -0.9(7)
C24 C61 C62 C63 174.0(4)
C61 C62 C63 C64 0.0(8)
C62 C63 C64 C65 1.1(8)
C62 C63 C64 C68 -177.3(5)
C63 C64 C65 C66 -1.3(8)
C68 C64 C65 C66 177.1(5)
C62 C61 C66 C65 0.7(8)
C24 C61 C66 C65 -174.1(5)
C64 C65 C66 C61 0.4(9)
C65 C64 C68 C682 0.8(8)
C63 C64 C68 C682 179.2(5)
C65 C64 C68 C683 123.1(7)
C63 C64 C68 C683 -58.6(7)
C65 C64 C68 C681 -119.1(7)
C63 C64 C68 C681 59.3(8)
C26 C25 C71 C72 53.5(6)
C24 C25 C71 C72 -129.8(5)
C26 C25 C71 C76 -123.4(5)
C24 C25 C71 C76 53.3(6)
C76 C71 C72 C73 -1.6(7)
C25 C71 C72 C73 -178.5(4)
C71 C72 C73 C74 1.1(7)
C72 C73 C74 C75 0.3(8)
C72 C73 C74 C78 -179.9(5)
C73 C74 C75 C76 -1.2(8)
C78 C74 C75 C76 179.0(5)
C74 C75 C76 C71 0.7(8)
C72 C71 C76 C75 0.7(7)
C25 C71 C76 C75 177.7(4)
C75 C74 C78 C781 -175.9(6)
C73 C74 C78 C781 4.2(8)
C75 C74 C78 C782 61.2(7)
C73 C74 C78 C782 -118.6(6)
C75 C74 C78 C783 -55.9(8)
C73 C74 C78 C783 124.3(6)
C33 C34 C81 C82 -121.2(5)
C35 C34 C81 C82 60.2(6)
C33 C34 C81 C86 53.9(6)
C35 C34 C81 C86 -124.7(5)
C86 C81 C82 C83 -2.0(7)
C34 C81 C82 C83 173.2(4)
C81 C82 C83 C84 0.7(8)
C82 C83 C84 C85 1.5(7)
C82 C83 C84 C88 -177.0(5)
C83 C84 C85 C86 -2.4(8)
C88 C84 C85 C86 176.1(5)
C84 C85 C86 C81 1.1(8)
C82 C81 C86 C85 1.2(7)
C34 C81 C86 C85 -174.2(4)
C85 C84 C88 C885 -51.9(13)
C83 C84 C88 C885 126.5(12)
C85 C84 C88 C882 130.2(7)
C83 C84 C88 C882 -51.4(8)
C85 C84 C88 C881 5.9(9)
C83 C84 C88 C881 -175.7(7)
C85 C84 C88 C883 -108.7(7)
C83 C84 C88 C883 69.7(8)
C85 C84 C88 C884 -178.6(11)
C83 C84 C88 C884 -0.2(12)
C85 C84 C88 C886 69.3(11)
C83 C84 C88 C886 -112.3(11)
C36 C35 C91 C92 40.0(6)
C34 C35 C91 C92 -141.2(5)
C36 C35 C91 C96 -134.9(4)
C34 C35 C91 C96 43.9(6)
C96 C91 C92 C93 1.2(7)
C35 C91 C92 C93 -174.0(5)
C91 C92 C93 C94 -0.2(8)
C92 C93 C94 C95 -1.2(8)
C92 C93 C94 C98 177.3(5)
C93 C94 C95 C96 1.5(7)
C98 C94 C95 C96 -177.0(4)
C94 C95 C96 C91 -0.5(7)
C92 C91 C96 C95 -0.9(7)
C35 C91 C96 C95 174.3(4)
C93 C94 C98 C986 113.8(9)
C95 C94 C98 C986 -67.8(9)
C93 C94 C98 C983 -53.8(9)
C95 C94 C98 C983 124.6(8)
C93 C94 C98 C981 -178.7(8)
C95 C94 C98 C981 -0.3(9)
C93 C94 C98 C984 -15.1(10)
C95 C94 C98 C984 163.3(9)
C93 C94 C98 C982 63.2(8)
C95 C94 C98 C982 -118.4(7)
C93 C94 C98 C985 -130.2(8)
C95 C94 C98 C985 48.2(9)
C101 C102 C103 C104 173(5)
C102 C103 C104 C105 -69(12)
C103 C104 C105 C106 68(10)
